data_7015530
loop_
_publ_author_name
'Brotherton, Wendy S.'
'Guha, Pampa M.'
'Phan, Hoa'
'Clark, Ronald J.'
'Shatruk, Michael'
'Zhu, Lei'

_publ_section_title
;
 Tridentate complexes of
 2,6-bis(4-substituted-1,2,3-triazol-1-ylmethyl)pyridine and its
 organic azide precursors: an application of the copper(II)
 acetate-accelerated azide-alkyne cycloaddition.
;
_journal_issue 14
_journal_name_full 'Dalton transactions (Cambridge, England : 2003)'
_journal_page_first 3655
_journal_page_last 3665
_journal_paper_doi 10.1039/c0dt01702g
_journal_volume 40
_journal_year 2011
_chemical_formula_moiety 'C23 H19 Cl2 Cu N7'
_chemical_formula_sum 'C23 H19 Cl2 Cu N7'
_chemical_formula_weight 527.89
_chemical_name_systematic
;
?
;
_space_group_IT_number 171
_symmetry_cell_setting hexagonal
_symmetry_space_group_name_Hall 'P 62'
_symmetry_space_group_name_H-M 'P 62'
_atom_sites_solution_hydrogens geom
_atom_sites_solution_primary direct
_atom_sites_solution_secondary difmap
_audit_creation_method SHELXL-97
_cell_angle_alpha 90.00
_cell_angle_beta 90.00
_cell_angle_gamma 120.00
_cell_formula_units_Z 3
_cell_length_a 12.4784(17)
_cell_length_b 12.4784(17)
_cell_length_c 14.4891(19)
_cell_measurement_reflns_used 4514
_cell_measurement_temperature 173(2)
_cell_measurement_theta_max 18.20
_cell_measurement_theta_min 2.35
_cell_volume 1953.8(5)
_computing_cell_refinement 'Bruker SAINT'
_computing_data_collection 'Bruker APEX2'
_computing_data_reduction 'Bruker SAINT'
_computing_molecular_graphics 'Bruker SHELXTL'
_computing_publication_material 'Bruker SHELXTL'
_computing_structure_refinement 'SHELXL-97 (Sheldrick, 2008)'
_computing_structure_solution 'SHELXS-97 (Sheldrick, 2008)'
_diffrn_ambient_temperature 173(2)
_diffrn_measured_fraction_theta_full 1.000
_diffrn_measured_fraction_theta_max 1.000
_diffrn_measurement_device_type 'Bruker APEX-II CCD'
_diffrn_measurement_method '\f and \w scans'
_diffrn_radiation_monochromator graphite
_diffrn_radiation_source 'fine-focus sealed tube'
_diffrn_radiation_type MoK\a
_diffrn_radiation_wavelength 0.71073
_diffrn_reflns_av_R_equivalents 0.0386
_diffrn_reflns_av_sigmaI/netI 0.0240
_diffrn_reflns_limit_h_max 10
_diffrn_reflns_limit_h_min -10
_diffrn_reflns_limit_k_max 10
_diffrn_reflns_limit_k_min -10
_diffrn_reflns_limit_l_max 11
_diffrn_reflns_limit_l_min -12
_diffrn_reflns_number 7902
_diffrn_reflns_theta_full 18.20
_diffrn_reflns_theta_max 18.20
_diffrn_reflns_theta_min 1.88
_exptl_absorpt_coefficient_mu 1.067
_exptl_absorpt_correction_T_max 0.8737
_exptl_absorpt_correction_T_min 0.8311
_exptl_absorpt_correction_type empirical
_exptl_absorpt_process_details SADABS
_exptl_crystal_colour yellow
_exptl_crystal_density_diffrn 1.346
_exptl_crystal_density_method 'not measured'
_exptl_crystal_description hexgonal
_exptl_crystal_F_000 807
_exptl_crystal_size_max 0.18
_exptl_crystal_size_mid 0.14
_exptl_crystal_size_min 0.13
_refine_diff_density_max 0.274
_refine_diff_density_min -0.154
_refine_diff_density_rms 0.047
_refine_ls_abs_structure_details 'Flack H D (1983), Acta Cryst. A39, 876-881'
_refine_ls_abs_structure_Flack 0.05(5)
_refine_ls_extinction_method none
_refine_ls_goodness_of_fit_ref 1.232
_refine_ls_hydrogen_treatment constr
_refine_ls_matrix_type full
_refine_ls_number_parameters 151
_refine_ls_number_reflns 918
_refine_ls_number_restraints 1
_refine_ls_restrained_S_all 1.231
_refine_ls_R_factor_all 0.0433
_refine_ls_R_factor_gt 0.0430
_refine_ls_shift/su_max 0.000
_refine_ls_shift/su_mean 0.000
_refine_ls_structure_factor_coef Fsqd
_refine_ls_weighting_details 'calc w=1/[\s^2^(Fo^2^)+(0.0288P)^2^+4.5684P] where P=(Fo^2^+2Fc^2^)/3'
_refine_ls_weighting_scheme calc
_refine_ls_wR_factor_gt 0.1020
_refine_ls_wR_factor_ref 0.1021
_reflns_number_gt 910
_reflns_number_total 918
_reflns_threshold_expression >2sigma(I)
_cod_data_source_file c0dt01702g.txt
_cod_data_source_block zhu71
_cod_depositor_comments
;
The following automatic conversions were performed:
'_symmetry_cell_setting' value 'Hexagonal' changed to 'hexagonal'
according to '/home/saulius/struct/CIF-dictionaries/cif_core.dic'
dictionary named 'cif_core.dic' version 2.4.1 from 2010-06-29.

Automatic conversion script
Id: cif_fix_enum 1555 2011-01-17 13:19:09Z saulius 
;
_cod_original_sg_symbol_Hall P62
_cod_original_sg_symbol_H-M P6(2)
_cod_database_code 7015530

loop_
_symmetry_equiv_pos_as_xyz
'x, y, z'
'-y, x-y, z+2/3'
'-x+y, -x, z+1/3'
'-x, -y, z'
'y, -x+y, z+2/3'
'x-y, x, z+1/3'

loop_
_atom_site_label
_atom_site_type_symbol
_atom_site_fract_x
_atom_site_fract_y
_atom_site_fract_z
_atom_site_U_iso_or_equiv
_atom_site_adp_type
_atom_site_occupancy
_atom_site_symmetry_multiplicity
_atom_site_calc_flag
_atom_site_refinement_flags
_atom_site_disorder_assembly
_atom_site_disorder_group
Cu1 Cu 0.5000 0.5000 0.29037(11) 0.0723(7) Uani 1 2 d S . .
Cl1 Cl 0.3495(3) 0.3223(3) 0.2217(2) 0.0864(11) Uani 1 1 d . . .
C1 C 0.8686(15) 0.2632(15) 0.3094(10) 0.117(5) Uani 1 1 d . . .
H1 H 0.8802 0.2871 0.3725 0.140 Uiso 1 1 calc R . .
C2 C 0.9187(17) 0.1934(18) 0.2765(17) 0.161(9) Uani 1 1 d . . .
H2 H 0.9625 0.1690 0.3170 0.194 Uiso 1 1 calc R . .
C3 C 0.9046(17) 0.1594(17) 0.1841(16) 0.144(6) Uani 1 1 d . . .
H3 H 0.9407 0.1143 0.1594 0.173 Uiso 1 1 calc R . .
C4 C 0.8372(15) 0.1930(13) 0.1305(9) 0.096(4) Uani 1 1 d . . .
H4 H 0.8252 0.1683 0.0676 0.115 Uiso 1 1 calc R . .
C5 C 0.7873(11) 0.2579(13) 0.1606(9) 0.072(3) Uani 1 1 d . . .
H5 H 0.7403 0.2773 0.1192 0.087 Uiso 1 1 calc R . .
C6 C 0.8022(11) 0.2995(11) 0.2534(10) 0.075(4) Uani 1 1 d . . .
C7 C 0.7468(12) 0.3698(11) 0.2892(8) 0.061(3) Uani 1 1 d . . .
C8 C 0.7910(11) 0.4542(12) 0.3600(8) 0.065(3) Uani 1 1 d . . .
H8 H 0.8618 0.4757 0.3970 0.078 Uiso 1 1 calc R . .
C9 C 0.7195(12) 0.5912(12) 0.4291(9) 0.085(4) Uani 1 1 d . . .
H9A H 0.7313 0.6636 0.3928 0.102 Uiso 1 1 calc R . .
H9B H 0.7909 0.6196 0.4715 0.102 Uiso 1 1 calc R . .
C10 C 0.6062(12) 0.5439(11) 0.4833(9) 0.077(4) Uani 1 1 d . . .
C11 C 0.6116(14) 0.5461(13) 0.5835(9) 0.100(5) Uani 1 1 d . . .
H11 H 0.6871 0.5774 0.6165 0.120 Uiso 1 1 calc R . .
C12 C 0.5000 0.5000 0.6265(13) 0.113(8) Uani 1 2 d S . .
H12 H 0.5000 0.5000 0.6921 0.136 Uiso 1 2 calc SR . .
N1 N 0.6469(9) 0.3692(10) 0.2558(6) 0.069(3) Uani 1 1 d . . .
N2 N 0.6215(9) 0.4459(9) 0.3004(7) 0.067(3) Uani 1 1 d . . .
N3 N 0.7172(10) 0.4986(9) 0.3664(6) 0.070(3) Uani 1 1 d . . .
N4 N 0.5000 0.5000 0.4404(9) 0.076(4) Uani 1 2 d S . .

loop_
_atom_site_aniso_label
_atom_site_aniso_U_11
_atom_site_aniso_U_22
_atom_site_aniso_U_33
_atom_site_aniso_U_23
_atom_site_aniso_U_13
_atom_site_aniso_U_12
Cu1 0.0897(15) 0.1059(17) 0.0401(11) 0.000 0.000 0.0631(14)
Cl1 0.091(2) 0.124(3) 0.061(2) -0.0188(19) -0.0095(18) 0.066(2)
C1 0.160(14) 0.162(15) 0.065(10) -0.026(10) -0.016(11) 0.107(13)
C2 0.21(2) 0.24(2) 0.135(18) -0.079(17) -0.083(16) 0.19(2)
C3 0.178(18) 0.196(19) 0.120(17) -0.050(15) -0.024(13) 0.140(16)
C4 0.134(12) 0.116(11) 0.053(9) -0.006(9) 0.006(10) 0.074(10)
C5 0.100(9) 0.097(9) 0.038(10) 0.012(7) 0.014(7) 0.063(9)
C6 0.082(10) 0.103(9) 0.059(13) -0.018(8) -0.034(7) 0.059(9)
C7 0.065(9) 0.089(9) 0.041(8) 0.007(8) 0.006(7) 0.048(8)
C8 0.081(9) 0.108(9) 0.036(8) -0.016(7) -0.016(7) 0.069(9)
C9 0.100(10) 0.101(9) 0.071(9) -0.029(8) -0.024(8) 0.063(8)
C10 0.093(11) 0.104(10) 0.057(12) -0.015(7) -0.007(9) 0.066(9)
C11 0.152(14) 0.162(15) 0.053(12) -0.005(9) -0.013(10) 0.129(13)
C12 0.20(3) 0.19(2) 0.048(15) 0.000 0.000 0.17(2)
N1 0.064(7) 0.093(8) 0.051(7) 0.004(6) -0.006(5) 0.041(6)
N2 0.096(7) 0.075(6) 0.043(7) -0.019(5) -0.005(6) 0.052(6)
N3 0.076(7) 0.099(8) 0.053(7) -0.023(6) -0.019(6) 0.056(7)
N4 0.087(12) 0.110(11) 0.050(10) 0.000 0.000 0.063(9)

loop_
_atom_type_symbol
_atom_type_description
_atom_type_scat_dispersion_real
_atom_type_scat_dispersion_imag
_atom_type_scat_source
C C 0.0033 0.0016 'International Tables Vol C Tables 4.2.6.8 and 6.1.1.4'
H H 0.0000 0.0000 'International Tables Vol C Tables 4.2.6.8 and 6.1.1.4'
N N 0.0061 0.0033 'International Tables Vol C Tables 4.2.6.8 and 6.1.1.4'
Cl Cl 0.1484 0.1585 'International Tables Vol C Tables 4.2.6.8 and 6.1.1.4'
Cu Cu 0.3201 1.2651 'International Tables Vol C Tables 4.2.6.8 and 6.1.1.4'

loop_
_geom_angle_atom_site_label_1
_geom_angle_atom_site_label_2
_geom_angle_atom_site_label_3
_geom_angle
_geom_angle_site_symmetry_1
_geom_angle_site_symmetry_3
_geom_angle_publ_flag
N2 Cu1 N2 171.5(6) 4_665 . ?
N2 Cu1 N4 85.7(3) 4_665 . ?
N2 Cu1 N4 85.7(3) . . ?
N2 Cu1 Cl1 88.0(3) 4_665 . ?
N2 Cu1 Cl1 95.7(3) . . ?
N4 Cu1 Cl1 115.68(9) . . ?
N2 Cu1 Cl1 95.7(3) 4_665 4_665 ?
N2 Cu1 Cl1 88.0(3) . 4_665 ?
N4 Cu1 Cl1 115.68(9) . 4_665 ?
Cl1 Cu1 Cl1 128.65(18) . 4_665 ?
C6 C1 C2 122.3(13) . . ?
C6 C1 H1 118.8 . . ?
C2 C1 H1 118.8 . . ?
C3 C2 C1 119.7(14) . . ?
C3 C2 H2 120.2 . . ?
C1 C2 H2 120.2 . . ?
C4 C3 C2 117.5(14) . . ?
C4 C3 H3 121.3 . . ?
C2 C3 H3 121.3 . . ?
C5 C4 C3 123.9(13) . . ?
C5 C4 H4 118.0 . . ?
C3 C4 H4 118.0 . . ?
C4 C5 C6 121.4(11) . . ?
C4 C5 H5 119.3 . . ?
C6 C5 H5 119.3 . . ?
C1 C6 C5 115.2(12) . . ?
C1 C6 C7 122.0(13) . . ?
C5 C6 C7 122.8(13) . . ?
N1 C7 C8 106.9(10) . . ?
N1 C7 C6 126.3(13) . . ?
C8 C7 C6 126.7(13) . . ?
N3 C8 C7 106.4(10) . . ?
N3 C8 H8 126.8 . . ?
C7 C8 H8 126.8 . . ?
N3 C9 C10 112.5(11) . . ?
N3 C9 H9A 109.1 . . ?
C10 C9 H9A 109.1 . . ?
N3 C9 H9B 109.1 . . ?
C10 C9 H9B 109.1 . . ?
H9A C9 H9B 107.8 . . ?
N4 C10 C11 120.6(12) . . ?
N4 C10 C9 119.2(11) . . ?
C11 C10 C9 120.3(12) . . ?
C12 C11 C10 114.9(14) . . ?
C12 C11 H11 122.5 . . ?
C10 C11 H11 122.5 . . ?
C11 C12 C11 125.5(19) . 4_665 ?
C11 C12 H12 117.2 . . ?
C11 C12 H12 117.2 4_665 . ?
N2 N1 C7 112.5(9) . . ?
N1 N2 N3 102.5(8) . . ?
N1 N2 Cu1 136.6(8) . . ?
N3 N2 Cu1 120.9(8) . . ?
C8 N3 N2 111.7(9) . . ?
C8 N3 C9 130.4(11) . . ?
N2 N3 C9 117.9(10) . . ?
C10 N4 C10 123.4(15) 4_665 . ?
C10 N4 Cu1 118.3(8) 4_665 . ?
C10 N4 Cu1 118.3(8) . . ?

loop_
_geom_bond_atom_site_label_1
_geom_bond_atom_site_label_2
_geom_bond_distance
_geom_bond_site_symmetry_2
_geom_bond_publ_flag
Cu1 N2 1.949(10) 4_665 ?
Cu1 N2 1.949(10) . ?
Cu1 N4 2.174(14) . ?
Cu1 Cl1 2.295(3) . ?
Cu1 Cl1 2.295(3) 4_665 ?
C1 C6 1.388(16) . ?
C1 C2 1.386(19) . ?
C1 H1 0.9500 . ?
C2 C3 1.39(2) . ?
C2 H2 0.9500 . ?
C3 C4 1.356(19) . ?
C3 H3 0.9500 . ?
C4 C5 1.318(16) . ?
C4 H4 0.9500 . ?
C5 C6 1.421(15) . ?
C5 H5 0.9500 . ?
C6 C7 1.457(15) . ?
C7 N1 1.334(12) . ?
C7 C8 1.373(14) . ?
C8 N3 1.294(12) . ?
C8 H8 0.9500 . ?
C9 N3 1.459(14) . ?
C9 C10 1.459(16) . ?
C9 H9A 0.9900 . ?
C9 H9B 0.9900 . ?
C10 N4 1.310(13) . ?
C10 C11 1.454(16) . ?
C11 C12 1.363(14) . ?
C11 H11 0.9500 . ?
C12 C11 1.363(14) 4_665 ?
C12 H12 0.9500 . ?
N1 N2 1.318(12) . ?
N2 N3 1.410(11) . ?
N4 C10 1.310(13) 4_665 ?

loop_
_geom_torsion_atom_site_label_1
_geom_torsion_atom_site_label_2
_geom_torsion_atom_site_label_3
_geom_torsion_atom_site_label_4
_geom_torsion
_geom_torsion_site_symmetry_1
_geom_torsion_site_symmetry_2
_geom_torsion_site_symmetry_3
_geom_torsion_site_symmetry_4
_geom_torsion_publ_flag
C6 C1 C2 C3 1(3) . . . . ?
C1 C2 C3 C4 -2(3) . . . . ?
C2 C3 C4 C5 2(3) . . . . ?
C3 C4 C5 C6 1(2) . . . . ?
C2 C1 C6 C5 1(2) . . . . ?
C2 C1 C6 C7 178.2(15) . . . . ?
C4 C5 C6 C1 -2.1(19) . . . . ?
C4 C5 C6 C7 -179.1(12) . . . . ?
C1 C6 C7 N1 -152.4(12) . . . . ?
C5 C6 C7 N1 24.4(17) . . . . ?
C1 C6 C7 C8 31.5(18) . . . . ?
C5 C6 C7 C8 -151.7(12) . . . . ?
N1 C7 C8 N3 0.5(13) . . . . ?
C6 C7 C8 N3 177.2(10) . . . . ?
N3 C9 C10 N4 -58.0(14) . . . . ?
N3 C9 C10 C11 122.3(12) . . . . ?
N4 C10 C11 C12 0.0(16) . . . . ?
C9 C10 C11 C12 179.7(10) . . . . ?
C10 C11 C12 C11 0.0(7) . . . 4_665 ?
C8 C7 N1 N2 -0.8(12) . . . . ?
C6 C7 N1 N2 -177.5(10) . . . . ?
C7 N1 N2 N3 0.7(11) . . . . ?
C7 N1 N2 Cu1 177.1(8) . . . . ?
N4 Cu1 N2 N1 142.5(11) . . . . ?
Cl1 Cu1 N2 N1 27.1(11) . . . . ?
Cl1 Cu1 N2 N1 -101.6(10) 4_665 . . . ?
N4 Cu1 N2 N3 -41.6(7) . . . . ?
Cl1 Cu1 N2 N3 -157.0(7) . . . . ?
Cl1 Cu1 N2 N3 74.4(7) 4_665 . . . ?
C7 C8 N3 N2 -0.1(13) . . . . ?
C7 C8 N3 C9 -179.8(11) . . . . ?
N1 N2 N3 C8 -0.4(12) . . . . ?
Cu1 N2 N3 C8 -177.5(8) . . . . ?
N1 N2 N3 C9 179.4(9) . . . . ?
Cu1 N2 N3 C9 2.2(13) . . . . ?
C10 C9 N3 C8 -121.8(14) . . . . ?
C10 C9 N3 N2 58.5(13) . . . . ?
C11 C10 N4 C10 0.0(8) . . . 4_665 ?
C9 C10 N4 C10 -179.7(12) . . . 4_665 ?
C11 C10 N4 Cu1 180.0(8) . . . . ?
C9 C10 N4 Cu1 0.3(12) . . . . ?
N2 Cu1 N4 C10 41.8(6) 4_665 . . 4_665 ?
N2 Cu1 N4 C10 -138.2(6) . . . 4_665 ?
Cl1 Cu1 N4 C10 -43.9(6) . . . 4_665 ?
Cl1 Cu1 N4 C10 136.1(6) 4_665 . . 4_665 ?
N2 Cu1 N4 C10 -138.2(6) 4_665 . . . ?
N2 Cu1 N4 C10 41.8(6) . . . . ?
Cl1 Cu1 N4 C10 136.1(6) . . . . ?
Cl1 Cu1 N4 C10 -43.9(6) 4_665 . . . ?
